data_7133770
loop_
_publ_author_name
'Malo, Sidhartha'
'Santra, Supriyo'
'Saha, Jayanta'
'Ghosh, Debashree'
'Das, Indrajit'

_publ_section_title
;
 External photocatalyst-free photocycloaddition between triplet
 vinylnitrenes with 1,3-biradical character and activated olefins under
 420 nm LEDs.
;
_journal_issue 86
_journal_name_full 'Chemical communications (Cambridge, England)'
_journal_page_first 12545
_journal_page_last 12548
_journal_paper_doi 10.1039/d4cc03484h
_journal_volume 60
_journal_year 2024
_chemical_formula_moiety 'C19 H17 N O2 S'
_chemical_formula_sum 'C19 H17 N O2 S'
_chemical_formula_weight 323.39
_space_group_crystal_system triclinic
_space_group_IT_number 2
_space_group_name_Hall '-P 1'
_space_group_name_H-M_alt 'P -1'
_atom_sites_solution_hydrogens geom
_audit_creation_date 2022-09-02
_audit_creation_method
;
Olex2 1.2
(compiled 2018.05.29 svn.r3508 for OlexSys, GUI svn.r5506)
;
_audit_update_record
;
2024-04-10 deposited with the CCDC.	2024-09-25 downloaded from the CCDC.
;
_cell_angle_alpha 108.448(4)
_cell_angle_beta 99.312(4)
_cell_angle_gamma 107.231(3)
_cell_formula_units_Z 2
_cell_length_a 8.7535(9)
_cell_length_b 9.7512(10)
_cell_length_c 11.0588(12)
_cell_measurement_reflns_used 9897
_cell_measurement_temperature 100(2)
_cell_measurement_theta_max 72.04
_cell_measurement_theta_min 5.32
_cell_volume 820.53(15)
_computing_cell_refinement 'SAINT V8.40A (?, 2016)'
_computing_data_reduction 'SAINT V8.40A (?, 2016)'
_computing_molecular_graphics 'Olex2 (Dolomanov et al., 2009)'
_computing_publication_material 'Olex2 (Dolomanov et al., 2009)'
_computing_structure_refinement 'ShelXL (Sheldrick, 2015)'
_computing_structure_solution 'SHELXT 2014/5 (Sheldrick, 2014)'
_diffrn_ambient_temperature 100.0
_diffrn_detector_area_resol_mean 5.6
_diffrn_detector_type 'Bruker SMART CCD 6000 area detector'
_diffrn_measured_fraction_theta_full 0.983
_diffrn_measured_fraction_theta_max 0.969
_diffrn_measurement_device 'three-circle diffractometer'
_diffrn_measurement_device_type 'Bruker APEX-II CCD'
_diffrn_measurement_method '\f and \w scans'
_diffrn_radiation_type CuK\a
_diffrn_radiation_wavelength 1.54178
_diffrn_reflns_av_R_equivalents 0.0575
_diffrn_reflns_av_unetI/netI 0.0384
_diffrn_reflns_Laue_measured_fraction_full 0.983
_diffrn_reflns_Laue_measured_fraction_max 0.969
_diffrn_reflns_limit_h_max 10
_diffrn_reflns_limit_h_min -10
_diffrn_reflns_limit_k_max 11
_diffrn_reflns_limit_k_min -12
_diffrn_reflns_limit_l_max 13
_diffrn_reflns_limit_l_min -13
_diffrn_reflns_number 21001
_diffrn_reflns_point_group_measured_fraction_full 0.983
_diffrn_reflns_point_group_measured_fraction_max 0.969
_diffrn_reflns_theta_full 67.679
_diffrn_reflns_theta_max 72.101
_diffrn_reflns_theta_min 5.323
_diffrn_standards_number 0
_exptl_absorpt_coefficient_mu 1.821
_exptl_absorpt_correction_T_max 0.7536
_exptl_absorpt_correction_T_min 0.5698
_exptl_absorpt_correction_type multi-scan
_exptl_absorpt_process_details
'SADABS-2016/2 (Bruker,2016/2) was used for absorption correction. wR2(int) was 0.1503 before and 0.0852 after correction. The Ratio of minimum to maximum transmission is 0.7561. The \l/2 correction factor is Not present.'
_exptl_crystal_colour bronze
_exptl_crystal_density_diffrn 1.309
_exptl_crystal_description Block
_exptl_crystal_F_000 340
_exptl_crystal_size_max 0.2
_exptl_crystal_size_mid 0.2
_exptl_crystal_size_min 0.18
_refine_diff_density_max 0.296
_refine_diff_density_min -0.347
_refine_diff_density_rms 0.053
_refine_ls_extinction_coef 0.032(4)
_refine_ls_extinction_expression Fc^*^=kFc[1+0.001xFc^2^\l^3^/sin(2\q)]^-1/4^
_refine_ls_extinction_method 'SHELXL-2018/3 (Sheldrick 2018)'
_refine_ls_goodness_of_fit_ref 1.053
_refine_ls_hydrogen_treatment constr
_refine_ls_matrix_type full
_refine_ls_number_parameters 210
_refine_ls_number_reflns 3125
_refine_ls_number_restraints 0
_refine_ls_restrained_S_all 1.053
_refine_ls_R_factor_all 0.0447
_refine_ls_R_factor_gt 0.0439
_refine_ls_shift/su_max 0.000
_refine_ls_shift/su_mean 0.000
_refine_ls_structure_factor_coef Fsqd
_refine_ls_weighting_details 'w=1/[\s^2^(Fo^2^)+(0.0566P)^2^+0.5030P] where P=(Fo^2^+2Fc^2^)/3'
_refine_ls_weighting_scheme calc
_refine_ls_wR_factor_gt 0.1148
_refine_ls_wR_factor_ref 0.1155
_reflns_Friedel_coverage 0.000
_reflns_number_gt 3036
_reflns_number_total 3125
_reflns_threshold_expression 'I > 2\s(I)'
_cod_data_source_file d4cc03484h2.cif
_cod_data_source_block sm_29cc_a
_cod_depositor_comments 'Adding full bibliography for 7133770--7133771.cif.'
_cod_database_code 7133770
_shelx_shelxl_version_number 2018/3
_shelx_space_group_comment
;
The symmetry employed for this shelxl refinement is uniquely defined
by the following loop, which should always be used as a source of
symmetry information in preference to the above space-group names.
They are only intended as comments.
;
_shelx_estimated_absorpt_t_max 0.735
_shelx_estimated_absorpt_t_min 0.712
_olex2_refinement_description
;
1. Fixed Uiso
 At 1.2 times of:
  All C(H) groups, All C(H,H) groups
 At 1.5 times of:
  All C(H,H,H) groups
2.a Ternary CH refined with riding coordinates:
 C7(H7), C8(H8)
2.b Secondary CH2 refined with riding coordinates:
 C9(H9A,H9B)
2.c Aromatic/amide H refined with riding coordinates:
 C3(H3), C5(H5), C12(H12), C13(H13), C16(H16), C2(H2), C14(H14), C1(H1),
 C15(H15), C6(H6)
2.d Idealised Me refined as rotating group:
 C19(H19A,H19B,H19C)
;
_olex2_submission_special_instructions 'No special instructions were received'

loop_
_space_group_symop_operation_xyz
'x, y, z'
'-x, -y, -z'

loop_
_atom_site_label
_atom_site_type_symbol
_atom_site_fract_x
_atom_site_fract_y
_atom_site_fract_z
_atom_site_U_iso_or_equiv
_atom_site_adp_type
_atom_site_occupancy
_atom_site_site_symmetry_order
_atom_site_calc_flag
_atom_site_refinement_flags_posn
_atom_site_refinement_flags_adp
_atom_site_refinement_flags_occupancy
_atom_site_disorder_assembly
_atom_site_disorder_group
S1 S 0.84687(5) 0.37757(5) 0.27782(4) 0.02720(18) Uani 1 1 d . . . . .
O1 O 0.71099(17) 0.48202(14) 0.49308(13) 0.0318(3) Uani 1 1 d . . . . .
O2 O 0.77135(19) 0.13871(14) 0.35090(13) 0.0343(3) Uani 1 1 d . . . . .
N1 N 0.82331(17) 0.39406(15) 0.78806(13) 0.0199(3) Uani 1 1 d . . . . .
C7 C 0.7970(2) 0.26860(18) 0.66054(16) 0.0194(3) Uani 1 1 d . . . . .
H7 H 0.897287 0.296503 0.627745 0.023 Uiso 1 1 calc R . . . .
C11 C 0.6847(2) 0.55561(18) 0.89906(16) 0.0196(3) Uani 1 1 d . . . . .
C10 C 0.6969(2) 0.43389(17) 0.78437(16) 0.0190(3) Uani 1 1 d . . . . .
C18 C 0.7727(2) 0.26720(19) 0.36833(16) 0.0229(4) Uani 1 1 d . . . . .
C3 C 0.8159(2) 0.00367(18) 0.58984(16) 0.0218(4) Uani 1 1 d . . . . .
H3 H 0.865510 0.026424 0.524680 0.026 Uiso 1 1 calc R . . . .
C17 C 0.7057(2) 0.35202(18) 0.47841(16) 0.0218(4) Uani 1 1 d . . . . .
C9 C 0.5583(2) 0.34707(19) 0.65492(16) 0.0212(4) Uani 1 1 d . . . . .
H9A H 0.521551 0.419705 0.623553 0.025 Uiso 1 1 calc R . . . .
H9B H 0.461350 0.271443 0.664159 0.025 Uiso 1 1 calc R . . . .
C8 C 0.6428(2) 0.26474(18) 0.56166(16) 0.0192(3) Uani 1 1 d . . . . .
H8 H 0.566497 0.155168 0.504557 0.023 Uiso 1 1 calc R . . . .
C4 C 0.76876(19) 0.11403(18) 0.67453(16) 0.0193(3) Uani 1 1 d . . . . .
C5 C 0.6960(2) 0.0785(2) 0.76879(17) 0.0252(4) Uani 1 1 d . . . . .
H5 H 0.663673 0.152647 0.826914 0.030 Uiso 1 1 calc R . . . .
C12 C 0.5477(2) 0.59957(19) 0.88732(17) 0.0224(4) Uani 1 1 d . . . . .
H12 H 0.460301 0.549161 0.806563 0.027 Uiso 1 1 calc R . . . .
C13 C 0.5378(2) 0.7168(2) 0.99306(18) 0.0259(4) Uani 1 1 d . . . . .
H13 H 0.443693 0.746387 0.984388 0.031 Uiso 1 1 calc R . . . .
C16 C 0.8108(2) 0.6281(2) 1.01976(17) 0.0256(4) Uani 1 1 d . . . . .
H16 H 0.903436 0.596789 1.029917 0.031 Uiso 1 1 calc R . . . .
C2 C 0.7905(2) -0.13906(19) 0.60050(17) 0.0257(4) Uani 1 1 d . . . . .
H2 H 0.823418 -0.213263 0.542993 0.031 Uiso 1 1 calc R . . . .
C14 C 0.6648(2) 0.79104(19) 1.11135(18) 0.0277(4) Uani 1 1 d . . . . .
H14 H 0.659013 0.872676 1.183040 0.033 Uiso 1 1 calc R . . . .
C1 C 0.7174(2) -0.1735(2) 0.69467(18) 0.0284(4) Uani 1 1 d . . . . .
H1 H 0.699750 -0.271390 0.701550 0.034 Uiso 1 1 calc R . . . .
C15 C 0.7997(2) 0.7457(2) 1.12442(18) 0.0303(4) Uani 1 1 d . . . . .
H15 H 0.885875 0.795570 1.205882 0.036 Uiso 1 1 calc R . . . .
C6 C 0.6700(2) -0.0648(2) 0.77898(18) 0.0300(4) Uani 1 1 d . . . . .
H6 H 0.619859 -0.088178 0.843671 0.036 Uiso 1 1 calc R . . . .
C19 C 0.8975(3) 0.2359(2) 0.15890(19) 0.0351(5) Uani 1 1 d . . . . .
H19A H 0.935136 0.277246 0.094331 0.053 Uiso 1 1 calc GR . . . .
H19B H 0.798446 0.140121 0.112564 0.053 Uiso 1 1 calc GR . . . .
H19C H 0.986457 0.213251 0.205015 0.053 Uiso 1 1 calc GR . . . .

loop_
_atom_site_aniso_label
_atom_site_aniso_U_11
_atom_site_aniso_U_22
_atom_site_aniso_U_33
_atom_site_aniso_U_23
_atom_site_aniso_U_13
_atom_site_aniso_U_12
S1 0.0281(3) 0.0260(3) 0.0286(3) 0.01135(19) 0.01038(18) 0.00921(19)
O1 0.0469(8) 0.0190(6) 0.0372(7) 0.0117(5) 0.0182(6) 0.0183(6)
O2 0.0549(9) 0.0247(7) 0.0316(7) 0.0093(5) 0.0202(6) 0.0236(6)
N1 0.0211(7) 0.0135(6) 0.0218(7) 0.0022(5) 0.0043(5) 0.0077(5)
C7 0.0189(8) 0.0158(7) 0.0215(8) 0.0034(6) 0.0047(6) 0.0082(6)
C11 0.0209(8) 0.0143(7) 0.0230(8) 0.0058(6) 0.0077(6) 0.0065(6)
C10 0.0196(8) 0.0147(7) 0.0219(8) 0.0056(6) 0.0057(6) 0.0068(6)
C18 0.0225(8) 0.0215(8) 0.0253(8) 0.0084(7) 0.0053(7) 0.0105(7)
C3 0.0198(8) 0.0185(8) 0.0252(8) 0.0047(6) 0.0046(6) 0.0096(6)
C17 0.0225(8) 0.0181(8) 0.0232(8) 0.0048(6) 0.0039(6) 0.0101(7)
C9 0.0202(8) 0.0198(8) 0.0212(8) 0.0030(6) 0.0051(6) 0.0101(6)
C8 0.0200(8) 0.0156(7) 0.0206(8) 0.0037(6) 0.0045(6) 0.0088(6)
C4 0.0172(7) 0.0158(7) 0.0218(8) 0.0034(6) 0.0017(6) 0.0082(6)
C5 0.0310(9) 0.0223(8) 0.0247(8) 0.0077(7) 0.0089(7) 0.0140(7)
C12 0.0246(8) 0.0198(8) 0.0238(8) 0.0071(7) 0.0077(7) 0.0105(7)
C13 0.0319(9) 0.0234(8) 0.0302(9) 0.0109(7) 0.0153(7) 0.0167(7)
C16 0.0198(8) 0.0248(9) 0.0270(9) 0.0039(7) 0.0059(7) 0.0080(7)
C2 0.0247(9) 0.0172(8) 0.0304(9) 0.0028(7) 0.0016(7) 0.0113(7)
C14 0.0335(10) 0.0175(8) 0.0277(9) 0.0020(7) 0.0143(7) 0.0079(7)
C1 0.0315(9) 0.0186(8) 0.0330(9) 0.0098(7) 0.0012(7) 0.0105(7)
C15 0.0248(9) 0.0266(9) 0.0249(9) -0.0023(7) 0.0050(7) 0.0039(7)
C6 0.0372(10) 0.0258(9) 0.0301(9) 0.0135(7) 0.0103(8) 0.0124(8)
C19 0.0342(10) 0.0443(11) 0.0315(10) 0.0136(9) 0.0159(8) 0.0184(9)

loop_
_atom_type_symbol
_atom_type_description
_atom_type_scat_dispersion_real
_atom_type_scat_dispersion_imag
_atom_type_scat_source
C C 0.0181 0.0091 'International Tables Vol C Tables 4.2.6.8 and 6.1.1.4'
H H 0.0000 0.0000 'International Tables Vol C Tables 4.2.6.8 and 6.1.1.4'
N N 0.0311 0.0180 'International Tables Vol C Tables 4.2.6.8 and 6.1.1.4'
O O 0.0492 0.0322 'International Tables Vol C Tables 4.2.6.8 and 6.1.1.4'
S S 0.3331 0.5567 'International Tables Vol C Tables 4.2.6.8 and 6.1.1.4'

loop_
_geom_angle_atom_site_label_1
_geom_angle_atom_site_label_2
_geom_angle_atom_site_label_3
_geom_angle
_geom_angle_site_symmetry_1
_geom_angle_site_symmetry_3
_geom_angle_publ_flag
C18 S1 C19 98.45(9) . . ?
C10 N1 C7 109.69(13) . . ?
N1 C7 H7 109.0 . . ?
N1 C7 C8 105.42(12) . . ?
N1 C7 C4 111.72(13) . . ?
C8 C7 H7 109.0 . . ?
C4 C7 H7 109.0 . . ?
C4 C7 C8 112.48(12) . . ?
C12 C11 C10 119.98(15) . . ?
C12 C11 C16 119.33(15) . . ?
C16 C11 C10 120.68(15) . . ?
N1 C10 C11 122.47(14) . . ?
N1 C10 C9 115.55(14) . . ?
C11 C10 C9 121.97(14) . . ?
O2 C18 S1 125.86(14) . . ?
O2 C18 C17 121.15(15) . . ?
C17 C18 S1 112.99(11) . . ?
C4 C3 H3 119.8 . . ?
C2 C3 H3 119.8 . . ?
C2 C3 C4 120.33(16) . . ?
O1 C17 C18 118.83(15) . . ?
O1 C17 C8 125.38(15) . . ?
C8 C17 C18 115.77(13) . . ?
C10 C9 H9A 111.3 . . ?
C10 C9 H9B 111.3 . . ?
C10 C9 C8 102.12(13) . . ?
H9A C9 H9B 109.2 . . ?
C8 C9 H9A 111.3 . . ?
C8 C9 H9B 111.3 . . ?
C7 C8 H8 111.0 . . ?
C17 C8 C7 108.62(13) . . ?
C17 C8 C9 112.14(13) . . ?
C17 C8 H8 111.0 . . ?
C9 C8 C7 102.90(12) . . ?
C9 C8 H8 111.0 . . ?
C3 C4 C7 119.35(14) . . ?
C5 C4 C7 121.66(14) . . ?
C5 C4 C3 118.99(15) . . ?
C4 C5 H5 119.7 . . ?
C4 C5 C6 120.61(16) . . ?
C6 C5 H5 119.7 . . ?
C11 C12 H12 119.8 . . ?
C13 C12 C11 120.31(16) . . ?
C13 C12 H12 119.8 . . ?
C12 C13 H13 119.9 . . ?
C14 C13 C12 120.19(16) . . ?
C14 C13 H13 119.9 . . ?
C11 C16 H16 120.1 . . ?
C15 C16 C11 119.73(16) . . ?
C15 C16 H16 120.1 . . ?
C3 C2 H2 119.9 . . ?
C1 C2 C3 120.22(16) . . ?
C1 C2 H2 119.9 . . ?
C13 C14 H14 120.1 . . ?
C15 C14 C13 119.72(16) . . ?
C15 C14 H14 120.1 . . ?
C2 C1 H1 120.1 . . ?
C2 C1 C6 119.83(16) . . ?
C6 C1 H1 120.1 . . ?
C16 C15 H15 119.7 . . ?
C14 C15 C16 120.68(17) . . ?
C14 C15 H15 119.7 . . ?
C5 C6 H6 120.0 . . ?
C1 C6 C5 120.02(17) . . ?
C1 C6 H6 120.0 . . ?
S1 C19 H19A 109.5 . . ?
S1 C19 H19B 109.5 . . ?
S1 C19 H19C 109.5 . . ?
H19A C19 H19B 109.5 . . ?
H19A C19 H19C 109.5 . . ?
H19B C19 H19C 109.5 . . ?

loop_
_geom_bond_atom_site_label_1
_geom_bond_atom_site_label_2
_geom_bond_distance
_geom_bond_site_symmetry_2
_geom_bond_publ_flag
S1 C18 1.7492(17) . ?
S1 C19 1.7986(19) . ?
O1 C17 1.212(2) . ?
O2 C18 1.202(2) . ?
N1 C7 1.4747(19) . ?
N1 C10 1.276(2) . ?
C7 H7 1.0000 . ?
C7 C8 1.577(2) . ?
C7 C4 1.515(2) . ?
C11 C10 1.482(2) . ?
C11 C12 1.389(2) . ?
C11 C16 1.401(2) . ?
C10 C9 1.516(2) . ?
C18 C17 1.546(2) . ?
C3 H3 0.9500 . ?
C3 C4 1.399(2) . ?
C3 C2 1.389(2) . ?
C17 C8 1.503(2) . ?
C9 H9A 0.9900 . ?
C9 H9B 0.9900 . ?
C9 C8 1.526(2) . ?
C8 H8 1.0000 . ?
C4 C5 1.387(2) . ?
C5 H5 0.9500 . ?
C5 C6 1.391(2) . ?
C12 H12 0.9500 . ?
C12 C13 1.389(2) . ?
C13 H13 0.9500 . ?
C13 C14 1.388(3) . ?
C16 H16 0.9500 . ?
C16 C15 1.388(2) . ?
C2 H2 0.9500 . ?
C2 C1 1.384(3) . ?
C14 H14 0.9500 . ?
C14 C15 1.380(3) . ?
C1 H1 0.9500 . ?
C1 C6 1.388(3) . ?
C15 H15 0.9500 . ?
C6 H6 0.9500 . ?
C19 H19A 0.9800 . ?
C19 H19B 0.9800 . ?
C19 H19C 0.9800 . ?
